data_7232864
loop_
_publ_author_name
'Dong, Jun-Liang'
'Zhu, Peng-Yin'
'Du, Jia-Qiang'
'Xie, Fei'
'Lan, Hai-Ming'
'Yang, Ru-Xia'
'Yang, Li-Zheng'
'Wang, Duo-Zhi'

_publ_section_title
;
 Syntheses, structures, and magnetic properties of mixed-ligand complexes
 based on 3,6-bis(benzimidazol-1-yl)pyridazine
;
_journal_issue 31
_journal_name_full 'RSC Advances'
_journal_page_first 17560
_journal_paper_doi 10.1039/C9RA03082D
_journal_volume 9
_journal_year 2019
_chemical_formula_moiety 'C26 H18 N6 Ni O5'
_chemical_formula_sum 'C26 H18 N6 Ni O5'
_chemical_formula_weight 553.17
_space_group_crystal_system monoclinic
_space_group_IT_number 7
_space_group_name_Hall 'P -2yac'
_space_group_name_H-M_alt 'P 1 n 1'
_symmetry_space_group_name_Hall 'P -2yac'
_symmetry_space_group_name_H-M 'P 1 n 1'
_atom_sites_solution_hydrogens mixed
_atom_sites_solution_primary dual
_audit_creation_date 2018-01-15
_audit_creation_method
;
Olex2 1.2
(compiled 2017.08.10 svn.r3458 for OlexSys, GUI svn.r5381)
;
_audit_update_record
;
2018-10-18 deposited with the CCDC.    2019-05-27 downloaded from the CCDC.
;
_cell_angle_alpha 90
_cell_angle_beta 91.235(3)
_cell_angle_gamma 90
_cell_formula_units_Z 2
_cell_length_a 11.7121(4)
_cell_length_b 6.1520(2)
_cell_length_c 16.1276(4)
_cell_measurement_reflns_used 6651
_cell_measurement_temperature 100.00(10)
_cell_measurement_theta_max 28.0590
_cell_measurement_theta_min 3.2790
_cell_volume 1161.77(6)
_computing_cell_refinement 'CrysAlisPro 1.171.38.43f (Rigaku OD, 2015)'
_computing_data_collection 'CrysAlisPro 1.171.38.43f (Rigaku OD, 2015)'
_computing_data_reduction 'CrysAlisPro 1.171.38.43f (Rigaku OD, 2015)'
_computing_molecular_graphics 'Olex2 (Dolomanov et al., 2009)'
_computing_publication_material 'Olex2 (Dolomanov et al., 2009)'
_computing_structure_refinement 'ShelXL (Sheldrick, 2015)'
_computing_structure_solution 'ShelXT (Sheldrick, 2015)'
_diffrn_ambient_environment N~2~
_diffrn_ambient_temperature 100.00(10)
_diffrn_detector 'CCD plate'
_diffrn_detector_area_resol_mean 5.2684
_diffrn_detector_type AtlasS2
_diffrn_measured_fraction_theta_full 1.000
_diffrn_measured_fraction_theta_max 0.887
_diffrn_measurement_details
;
List of Runs (angles in degrees, time in seconds):

  # Type    Start    End  Width  t~exp~   \w     \q     \k     \f   Frames
#--------------------------------------------------------------------------
  1  \w    -57.00  40.00   1.00    2.38    --   11.74 -57.00-150.00   97
  2  \w    -14.00  80.00   1.00    2.38    --   11.74  77.00 120.00   94
  3  \w    -10.00  82.00   1.00    2.38    --   11.74  57.00   0.00   92
  4  \w    -35.00  41.00   1.00    2.38    --  -11.59  57.00 120.00   76
  5  \w    -16.00  45.00   1.00    2.38    --   11.74  57.00-120.00   61
  6  \w      4.00  70.00   1.00    2.38    --   11.74-128.00  38.00   66
;
_diffrn_measurement_device 'four-circle diffractometer'
_diffrn_measurement_device_type 'SuperNova, Dual, Cu at zero, AtlasS2'
_diffrn_measurement_method '\w scans'
_diffrn_orient_matrix_type 'CrysAlisPro convention (1999,Acta A55,543-557)'
_diffrn_orient_matrix_UB_11 0.0474428000
_diffrn_orient_matrix_UB_12 0.0274709000
_diffrn_orient_matrix_UB_13 -0.0245325000
_diffrn_orient_matrix_UB_21 -0.0098579000
_diffrn_orient_matrix_UB_22 0.1118273000
_diffrn_orient_matrix_UB_23 0.0078150000
_diffrn_orient_matrix_UB_31 0.0363485000
_diffrn_orient_matrix_UB_32 -0.0055983000
_diffrn_orient_matrix_UB_33 0.0356727000
_diffrn_radiation_monochromator mirror
_diffrn_radiation_probe x-ray
_diffrn_radiation_type MoK\a
_diffrn_radiation_wavelength 0.71073
_diffrn_reflns_av_R_equivalents 0.0424
_diffrn_reflns_av_unetI/netI 0.0564
_diffrn_reflns_Laue_measured_fraction_full 1.000
_diffrn_reflns_Laue_measured_fraction_max 0.887
_diffrn_reflns_limit_h_max 14
_diffrn_reflns_limit_h_min -14
_diffrn_reflns_limit_k_max 8
_diffrn_reflns_limit_k_min -8
_diffrn_reflns_limit_l_max 21
_diffrn_reflns_limit_l_min -22
_diffrn_reflns_number 14734
_diffrn_reflns_point_group_measured_fraction_full 1.000
_diffrn_reflns_point_group_measured_fraction_max 0.887
_diffrn_reflns_theta_full 25.242
_diffrn_reflns_theta_max 29.619
_diffrn_reflns_theta_min 2.127
_diffrn_source 'micro-focus sealed X-ray tube'
_diffrn_source_type 'SuperNova (Mo) X-ray Source'
_exptl_absorpt_coefficient_mu 0.888
_exptl_absorpt_correction_T_max 1.00000
_exptl_absorpt_correction_T_min 0.74986
_exptl_absorpt_correction_type multi-scan
_exptl_absorpt_process_details
;
CrysAlisPro 1.171.38.43f (Rigaku Oxford Diffraction, 2015)
Empirical absorption correction using spherical harmonics,
 implemented in SCALE3 ABSPACK scaling algorithm.
;
_exptl_crystal_colour green
_exptl_crystal_colour_primary green
_exptl_crystal_density_diffrn 1.581
_exptl_crystal_description block
_exptl_crystal_F_000 568
_exptl_crystal_size_max 0.13
_exptl_crystal_size_mid 0.12
_exptl_crystal_size_min 0.11
_refine_diff_density_max 0.514
_refine_diff_density_min -0.438
_refine_diff_density_rms 0.069
_refine_ls_abs_structure_details
;
 Refined as an inversion twin.
;
_refine_ls_abs_structure_Flack 0.418(13)
_refine_ls_extinction_method none
_refine_ls_goodness_of_fit_ref 1.028
_refine_ls_hydrogen_treatment constr
_refine_ls_matrix_type full
_refine_ls_number_parameters 345
_refine_ls_number_reflns 5313
_refine_ls_number_restraints 2
_refine_ls_restrained_S_all 1.028
_refine_ls_R_factor_all 0.0408
_refine_ls_R_factor_gt 0.0361
_refine_ls_shift/su_max 0.000
_refine_ls_shift/su_mean 0.000
_refine_ls_structure_factor_coef Fsqd
_refine_ls_weighting_details 'w=1/[\s^2^(Fo^2^)+(0.0218P)^2^+0.2985P] where P=(Fo^2^+2Fc^2^)/3'
_refine_ls_weighting_scheme calc
_refine_ls_wR_factor_gt 0.0651
_refine_ls_wR_factor_ref 0.0687
_reflns_Friedel_coverage 0.997
_reflns_Friedel_fraction_full 1.000
_reflns_Friedel_fraction_max 0.887
_reflns_number_gt 4954
_reflns_number_total 5313
_reflns_threshold_expression 'I > 2\s(I)'
_cod_data_source_file c9ra03082d2.cif
_cod_data_source_block 2hao_0115
_cod_database_code 7232864
_shelx_shelxl_version_number 2017/1
_shelx_space_group_comment
;
The symmetry employed for this shelxl refinement is uniquely defined
by the following loop, which should always be used as a source of
symmetry information in preference to the above space-group names.
They are only intended as comments.
;
_shelx_estimated_absorpt_t_max 0.909
_shelx_estimated_absorpt_t_min 0.893
_reflns_odcompleteness_completeness 99.92
_reflns_odcompleteness_iscentric 1
_reflns_odcompleteness_theta 26.32
_olex2_refinement_description
;
1. Twinned data refinement
 Scales: 0.582(13)
 0.418(13)
2. Fixed Uiso
 At 1.2 times of:
  All C(H) groups
 At 1.5 times of:
  All O(H,H) groups
3.a Rotating group:
 O1(H1A,H1B)
3.b Aromatic/amide H refined with riding coordinates:
 C7(H7), C15(H15), C2(H2), C24(H24), C22(H22), C12(H12), C17(H17), C25(H25),
 C21(H21), C16(H16), C18(H18), C3(H3), C9(H9), C10(H10), C4(H4), C5(H5)
;
_olex2_submission_special_instructions 'No special instructions were received'
_oxdiff_exptl_absorpt_empirical_details
;
Empirical correction (ABSPACK) includes:
- Absorption correction using spherical harmonics
- Frame scaling
- Detector area scaling
;
_oxdiff_exptl_absorpt_empirical_full_max 1.694
_oxdiff_exptl_absorpt_empirical_full_min 0.763

loop_
_space_group_symop_operation_xyz
'x, y, z'
'x+1/2, -y, z+1/2'

loop_
_atom_site_label
_atom_site_type_symbol
_atom_site_fract_x
_atom_site_fract_y
_atom_site_fract_z
_atom_site_U_iso_or_equiv
_atom_site_adp_type
_atom_site_occupancy
_atom_site_site_symmetry_order
_atom_site_calc_flag
_atom_site_refinement_flags_posn
Ni1 Ni 0.69852(3) 0.29942(6) 0.63819(3) 0.01087(11) Uani 1 1 d .
O1 O 0.7440(2) 0.6172(4) 0.63669(15) 0.0157(6) Uani 1 1 d .
H1A H 0.684183 0.701374 0.641905 0.024 Uiso 1 1 d GR
H1B H 0.769663 0.654132 0.588065 0.024 Uiso 1 1 d GR
O5 O 1.1378(2) 0.0139(4) 0.17821(14) 0.0131(5) Uani 1 1 d .
O2 O 0.7578(2) 0.2339(5) 0.52351(16) 0.0146(6) Uani 1 1 d .
O4 O 1.1252(3) -0.2800(4) 0.25472(17) 0.0137(6) Uani 1 1 d .
O3 O 0.8456(2) 0.5516(4) 0.49899(16) 0.0187(6) Uani 1 1 d .
N1 N -0.1374(3) 1.2205(5) 0.68087(19) 0.0140(7) Uani 1 1 d .
N6 N 0.5358(3) 0.3478(5) 0.59035(18) 0.0136(6) Uani 1 1 d .
N2 N 0.0305(3) 1.0476(5) 0.67275(19) 0.0162(7) Uani 1 1 d .
N5 N 0.3582(3) 0.4770(5) 0.57655(18) 0.0153(7) Uani 1 1 d .
N3 N 0.2171(3) 0.9335(5) 0.6616(2) 0.0225(8) Uani 1 1 d .
C23 C 1.0308(3) 0.0347(6) 0.3034(2) 0.0128(7) Uani 1 1 d .
C7 C -0.0825(3) 1.0587(6) 0.6485(2) 0.0151(8) Uani 1 1 d .
H7 H -0.116589 0.959524 0.612141 0.018 Uiso 1 1 calc R
C15 C 0.5088(3) 0.0237(6) 0.4964(2) 0.0159(8) Uani 1 1 d .
H15 H 0.582402 -0.030558 0.504155 0.019 Uiso 1 1 calc R
N4 N 0.2973(3) 0.7930(5) 0.6367(2) 0.0213(8) Uani 1 1 d .
C2 C -0.0695(4) 1.5151(6) 0.7790(2) 0.0194(9) Uani 1 1 d .
H2 H -0.139323 1.586676 0.781527 0.023 Uiso 1 1 calc R
C14 C 0.4744(3) 0.2111(6) 0.5362(2) 0.0137(8) Uani 1 1 d .
C8 C 0.1090(3) 0.8906(6) 0.6445(2) 0.0143(8) Uani 1 1 d .
C24 C 0.9422(3) -0.0758(6) 0.3408(2) 0.0155(8) Uani 1 1 d .
H24 H 0.927697 -0.219896 0.326707 0.019 Uiso 1 1 calc R
C11 C 0.2662(3) 0.6152(6) 0.5965(2) 0.0154(8) Uani 1 1 d .
C13 C 0.3630(3) 0.2905(6) 0.5261(2) 0.0145(8) Uani 1 1 d .
C22 C 1.0528(3) 0.2512(6) 0.3235(2) 0.0148(8) Uani 1 1 d .
H22 H 1.110544 0.327060 0.297420 0.018 Uiso 1 1 calc R
C12 C 0.4657(3) 0.4987(6) 0.6120(2) 0.0148(8) Uani 1 1 d .
H12 H 0.485851 0.611026 0.648054 0.018 Uiso 1 1 calc R
C17 C 0.3204(4) 0.0035(6) 0.4327(2) 0.0230(9) Uani 1 1 d .
H17 H 0.269894 -0.068294 0.396766 0.028 Uiso 1 1 calc R
C19 C 0.8284(3) 0.3529(6) 0.4862(2) 0.0128(7) Uani 1 1 d .
C25 C 0.8752(3) 0.0263(6) 0.3989(2) 0.0155(8) Uani 1 1 d .
H25 H 0.815268 -0.048055 0.423073 0.019 Uiso 1 1 calc R
C26 C 1.1025(3) -0.0822(6) 0.2427(2) 0.0127(7) Uani 1 1 d .
C1 C -0.0562(3) 1.3274(6) 0.7316(2) 0.0153(8) Uani 1 1 d .
C21 C 0.9866(3) 0.3527(6) 0.3834(2) 0.0136(7) Uani 1 1 d .
H21 H 1.001963 0.496000 0.398238 0.016 Uiso 1 1 calc R
C16 C 0.4310(3) -0.0800(6) 0.4449(2) 0.0193(8) Uani 1 1 d .
H16 H 0.451932 -0.207013 0.417879 0.023 Uiso 1 1 calc R
C18 C 0.2846(4) 0.1885(7) 0.4723(2) 0.0212(9) Uani 1 1 d .
H18 H 0.211282 0.243460 0.463675 0.025 Uiso 1 1 calc R
C3 C 0.0264(4) 1.5896(7) 0.8221(2) 0.0265(10) Uani 1 1 d .
H3 H 0.021167 1.714083 0.854534 0.032 Uiso 1 1 calc R
C9 C 0.0711(4) 0.7055(6) 0.6018(3) 0.0229(9) Uani 1 1 d .
H9 H -0.006061 0.680029 0.590817 0.027 Uiso 1 1 calc R
C20 C 0.8984(3) 0.2421(6) 0.4210(2) 0.0136(7) Uani 1 1 d .
C10 C 0.1535(3) 0.5644(7) 0.5772(3) 0.0237(9) Uani 1 1 d .
H10 H 0.134618 0.438012 0.548421 0.028 Uiso 1 1 calc R
C4 C 0.1307(4) 1.4809(7) 0.8178(3) 0.0303(11) Uani 1 1 d .
H4 H 0.193093 1.535490 0.847767 0.036 Uiso 1 1 calc R
C6 C 0.0490(3) 1.2220(6) 0.7272(2) 0.0150(8) Uani 1 1 d .
C5 C 0.1451(4) 1.2960(7) 0.7709(2) 0.0241(9) Uani 1 1 d .
H5 H 0.215005 1.224817 0.768535 0.029 Uiso 1 1 calc R

loop_
_atom_site_aniso_label
_atom_site_aniso_U_11
_atom_site_aniso_U_22
_atom_site_aniso_U_33
_atom_site_aniso_U_23
_atom_site_aniso_U_13
_atom_site_aniso_U_12
Ni1 0.0093(2) 0.0100(2) 0.01339(19) 0.0003(2) 0.00230(15) 0.0017(2)
O1 0.0182(15) 0.0099(12) 0.0192(12) 0.0011(11) 0.0068(12) 0.0005(10)
O5 0.0138(14) 0.0114(12) 0.0142(12) -0.0003(10) 0.0042(10) 0.0001(10)
O2 0.0125(16) 0.0165(14) 0.0149(14) -0.0028(12) 0.0065(11) -0.0006(12)
O4 0.0155(16) 0.0098(13) 0.0160(13) 0.0024(11) 0.0041(12) -0.0002(11)
O3 0.0195(15) 0.0140(13) 0.0228(14) -0.0030(12) 0.0069(11) -0.0017(11)
N1 0.0102(17) 0.0139(16) 0.0178(15) 0.0013(14) 0.0009(12) 0.0023(13)
N6 0.0117(17) 0.0146(15) 0.0145(15) 0.0016(14) 0.0013(12) 0.0047(14)
N2 0.0124(18) 0.0160(15) 0.0201(15) -0.0013(13) -0.0010(13) 0.0038(13)
N5 0.0110(17) 0.0165(16) 0.0183(15) -0.0012(13) -0.0002(12) 0.0036(13)
N3 0.0112(19) 0.0251(17) 0.031(2) -0.0088(15) -0.0018(14) 0.0044(14)
C23 0.013(2) 0.0142(17) 0.0113(16) 0.0026(14) -0.0008(13) 0.0016(15)
C7 0.013(2) 0.0121(17) 0.0203(17) -0.0001(15) -0.0016(15) -0.0015(15)
C15 0.014(2) 0.0159(18) 0.0182(17) 0.0024(16) 0.0018(15) 0.0022(15)
N4 0.0091(19) 0.024(2) 0.030(2) -0.0090(16) 0.0008(15) 0.0069(14)
C2 0.023(2) 0.018(2) 0.0166(17) -0.0004(16) -0.0008(16) 0.0076(17)
C14 0.012(2) 0.018(2) 0.0104(16) 0.0046(15) 0.0027(14) 0.0003(16)
C8 0.013(2) 0.0131(18) 0.0165(17) 0.0024(16) 0.0000(15) 0.0038(16)
C24 0.018(2) 0.0112(17) 0.0180(17) -0.0006(15) 0.0047(15) -0.0014(15)
C11 0.014(2) 0.0174(18) 0.0145(16) 0.0002(16) 0.0001(14) 0.0009(16)
C13 0.012(2) 0.015(2) 0.0170(19) 0.0034(15) 0.0024(15) 0.0023(16)
C22 0.010(2) 0.0176(18) 0.0166(17) 0.0001(16) 0.0017(14) 0.0015(15)
C12 0.012(2) 0.0167(18) 0.0159(16) 0.0004(15) 0.0005(15) 0.0002(15)
C17 0.022(2) 0.024(2) 0.022(2) -0.0043(18) -0.0062(17) -0.0002(18)
C19 0.0094(19) 0.0181(19) 0.0108(15) 0.0016(15) 0.0000(14) 0.0011(15)
C25 0.013(2) 0.0145(17) 0.0190(17) 0.0031(15) 0.0050(15) -0.0041(15)
C26 0.0096(19) 0.0149(18) 0.0136(16) -0.0019(15) -0.0016(14) -0.0029(15)
C1 0.013(2) 0.0195(19) 0.0131(17) 0.0021(15) -0.0004(15) -0.0029(16)
C21 0.016(2) 0.0110(16) 0.0144(16) 0.0005(14) 0.0004(14) 0.0000(15)
C16 0.023(2) 0.0172(19) 0.0180(18) -0.0020(16) 0.0019(16) 0.0012(16)
C18 0.015(2) 0.026(2) 0.0225(19) 0.0009(18) -0.0029(16) 0.0026(17)
C3 0.033(3) 0.025(2) 0.0212(19) -0.0086(18) -0.0032(18) 0.0053(19)
C9 0.012(2) 0.023(2) 0.033(2) -0.0056(18) -0.0016(17) 0.0030(17)
C20 0.011(2) 0.0167(17) 0.0129(16) 0.0016(15) 0.0002(14) 0.0040(15)
C10 0.015(2) 0.021(2) 0.035(2) -0.0073(19) -0.0010(18) 0.0031(17)
C4 0.025(3) 0.036(3) 0.029(2) -0.010(2) -0.0117(19) 0.000(2)
C6 0.015(2) 0.015(2) 0.0153(18) 0.0004(16) 0.0017(15) 0.0027(16)
C5 0.019(2) 0.028(2) 0.025(2) -0.0039(19) -0.0062(18) 0.0051(18)

loop_
_atom_type_symbol
_atom_type_description
_atom_type_scat_dispersion_real
_atom_type_scat_dispersion_imag
_atom_type_scat_source
C C 0.0033 0.0016 'International Tables Vol C Tables 4.2.6.8 and 6.1.1.4'
H H 0.0000 0.0000 'International Tables Vol C Tables 4.2.6.8 and 6.1.1.4'
N N 0.0061 0.0033 'International Tables Vol C Tables 4.2.6.8 and 6.1.1.4'
Ni Ni 0.3393 1.1124 'International Tables Vol C Tables 4.2.6.8 and 6.1.1.4'
O O 0.0106 0.0060 'International Tables Vol C Tables 4.2.6.8 and 6.1.1.4'

loop_
_geom_angle_atom_site_label_1
_geom_angle_atom_site_label_2
_geom_angle_atom_site_label_3
_geom_angle
_geom_angle_site_symmetry_1
_geom_angle_site_symmetry_3
O1 Ni1 O5 162.47(10) . 2_455
O1 Ni1 O2 94.91(11) . .
O1 Ni1 O4 100.32(10) . 2_455
O1 Ni1 N1 89.32(11) . 1_645
O1 Ni1 N6 95.58(11) . .
O1 Ni1 C26 131.35(11) . 2_455
O5 Ni1 C26 31.34(10) 2_455 2_455
O2 Ni1 O5 102.50(10) . 2_455
O2 Ni1 O4 164.76(9) . 2_455
O2 Ni1 N1 85.63(12) . 1_645
O2 Ni1 N6 91.09(11) . .
O2 Ni1 C26 133.73(12) . 2_455
O4 Ni1 O5 62.28(10) 2_455 2_455
O4 Ni1 C26 31.03(11) 2_455 2_455
N1 Ni1 O5 90.04(11) 1_645 2_455
N1 Ni1 O4 94.78(12) 1_645 2_455
N1 Ni1 C26 94.56(12) 1_645 2_455
N6 Ni1 O5 86.14(11) . 2_455
N6 Ni1 O4 87.16(12) . 2_455
N6 Ni1 N1 174.33(13) . 1_645
N6 Ni1 C26 84.35(12) . 2_455
Ni1 O1 H1A 111.0 . .
Ni1 O1 H1B 110.9 . .
H1A O1 H1B 102.9 . .
C26 O5 Ni1 86.8(2) . 2_554
C19 O2 Ni1 123.9(2) . .
C26 O4 Ni1 90.4(2) . 2_554
C7 N1 Ni1 120.4(2) . 1_465
C7 N1 C1 104.9(3) . .
C1 N1 Ni1 133.7(2) . 1_465
C14 N6 Ni1 127.2(2) . .
C12 N6 Ni1 126.1(3) . .
C12 N6 C14 106.2(3) . .
C7 N2 C8 124.8(3) . .
C7 N2 C6 106.0(3) . .
C6 N2 C8 129.2(3) . .
C13 N5 C11 131.4(3) . .
C12 N5 C11 122.7(3) . .
C12 N5 C13 105.7(3) . .
C8 N3 N4 118.9(3) . .
C24 C23 C22 120.2(4) . .
C24 C23 C26 119.1(3) . .
C22 C23 C26 120.8(3) . .
N1 C7 N2 113.9(3) . .
N1 C7 H7 123.0 . .
N2 C7 H7 123.0 . .
C14 C15 H15 121.0 . .
C16 C15 H15 121.0 . .
C16 C15 C14 118.0(4) . .
C11 N4 N3 119.5(3) . .
C1 C2 H2 121.7 . .
C3 C2 H2 121.7 . .
C3 C2 C1 116.7(4) . .
N6 C14 C13 109.2(3) . .
C15 C14 N6 129.7(3) . .
C15 C14 C13 121.1(3) . .
N3 C8 N2 115.1(3) . .
N3 C8 C9 124.1(4) . .
C9 C8 N2 120.8(4) . .
C23 C24 H24 119.6 . .
C25 C24 C23 120.8(3) . .
C25 C24 H24 119.6 . .
N4 C11 N5 114.0(3) . .
N4 C11 C10 123.3(4) . .
C10 C11 N5 122.7(3) . .
C14 C13 N5 105.4(3) . .
C18 C13 N5 133.6(4) . .
C18 C13 C14 120.9(4) . .
C23 C22 H22 120.5 . .
C23 C22 C21 119.0(4) . .
C21 C22 H22 120.5 . .
N6 C12 N5 113.5(3) . .
N6 C12 H12 123.3 . .
N5 C12 H12 123.3 . .
C16 C17 H17 119.1 . .
C18 C17 H17 119.1 . .
C18 C17 C16 121.8(4) . .
O2 C19 C20 116.1(3) . .
O3 C19 O2 126.1(3) . .
O3 C19 C20 117.8(3) . .
C24 C25 H25 120.3 . .
C24 C25 C20 119.5(4) . .
C20 C25 H25 120.3 . .
O5 C26 Ni1 61.84(18) . 2_554
O5 C26 C23 120.7(3) . .
O4 C26 Ni1 58.59(19) . 2_554
O4 C26 O5 120.2(3) . .
O4 C26 C23 119.1(3) . .
C23 C26 Ni1 172.8(3) . 2_554
C2 C1 N1 128.6(4) . .
C2 C1 C6 121.5(4) . .
C6 C1 N1 109.9(3) . .
C22 C21 H21 119.6 . .
C20 C21 C22 120.8(3) . .
C20 C21 H21 119.6 . .
C15 C16 C17 120.8(3) . .
C15 C16 H16 119.6 . .
C17 C16 H16 119.6 . .
C13 C18 H18 121.4 . .
C17 C18 C13 117.2(4) . .
C17 C18 H18 121.4 . .
C2 C3 H3 119.4 . .
C2 C3 C4 121.1(4) . .
C4 C3 H3 119.4 . .
C8 C9 H9 121.9 . .
C10 C9 C8 116.2(4) . .
C10 C9 H9 121.9 . .
C25 C20 C19 120.0(3) . .
C21 C20 C19 120.2(3) . .
C21 C20 C25 119.8(3) . .
C11 C10 H10 121.0 . .
C9 C10 C11 117.9(4) . .
C9 C10 H10 121.0 . .
C3 C4 H4 118.6 . .
C5 C4 C3 122.7(4) . .
C5 C4 H4 118.6 . .
C1 C6 N2 105.3(3) . .
C5 C6 N2 132.8(4) . .
C5 C6 C1 121.9(4) . .
C4 C5 C6 116.1(4) . .
C4 C5 H5 121.9 . .
C6 C5 H5 121.9 . .

loop_
_geom_bond_atom_site_label_1
_geom_bond_atom_site_label_2
_geom_bond_distance
_geom_bond_site_symmetry_2
Ni1 O1 2.026(2) .
Ni1 O5 2.158(2) 2_455
Ni1 O2 2.030(3) .
Ni1 O4 2.086(3) 2_455
Ni1 N1 2.084(3) 1_645
Ni1 N6 2.062(3) .
Ni1 C26 2.444(4) 2_455
O1 H1A 0.8766 .
O1 H1B 0.8760 .
O5 C26 1.273(4) .
O2 C19 1.266(5) .
O4 C26 1.260(4) .
O3 C19 1.256(4) .
N1 C7 1.301(5) .
N1 C1 1.405(5) .
N6 C14 1.400(5) .
N6 C12 1.293(5) .
N2 C7 1.374(5) .
N2 C8 1.416(5) .
N2 C6 1.401(5) .
N5 C11 1.415(5) .
N5 C13 1.408(5) .
N5 C12 1.378(5) .
N3 N4 1.343(5) .
N3 C8 1.317(5) .
C23 C24 1.390(5) .
C23 C22 1.393(5) .
C23 C26 1.488(5) .
C7 H7 0.9300 .
C15 H15 0.9300 .
C15 C14 1.384(5) .
C15 C16 1.377(5) .
N4 C11 1.320(5) .
C2 H2 0.9300 .
C2 C1 1.395(5) .
C2 C3 1.387(6) .
C14 C13 1.400(5) .
C8 C9 1.398(5) .
C24 H24 0.9300 .
C24 C25 1.386(5) .
C11 C10 1.386(5) .
C13 C18 1.398(5) .
C22 H22 0.9300 .
C22 C21 1.399(5) .
C12 H12 0.9300 .
C17 H17 0.9300 .
C17 C16 1.404(6) .
C17 C18 1.375(6) .
C19 C20 1.510(5) .
C25 H25 0.9300 .
C25 C20 1.400(5) .
C1 C6 1.395(5) .
C21 H21 0.9300 .
C21 C20 1.388(5) .
C16 H16 0.9300 .
C18 H18 0.9300 .
C3 H3 0.9300 .
C3 C4 1.396(6) .
C9 H9 0.9300 .
C9 C10 1.363(5) .
C10 H10 0.9300 .
C4 H4 0.9300 .
C4 C5 1.378(6) .
C6 C5 1.392(5) .
C5 H5 0.9300 .

loop_
_twin_individual_id
_twin_individual_mass_fraction_refined
1 0.582(13)
2 0.418(13)
